data_4123356
loop_
_publ_author_name
'Odagi, Minami'
'Furukori, Kota'
'Yamamoto, Yoshiharu'
'Sato, Makoto'
'Iida, Keisuke'
'Yamanaka, Masahiro'
'Nagasawa, Kazuo'

_publ_section_title
;
 Origin of Stereocontrol in Guanidine-Bisurea Bifunctional Organocatalyst
 That Promotes \a-Hydroxylation of Tetralone-Derived \b-Ketoesters:
 Asymmetric Synthesis of \b- and \g-Substituted Tetralone Derivatives via
 Organocatalytic Oxidative Kinetic Resolution.
;
_journal_issue 5
_journal_name_full 'Journal of the American Chemical Society'
_journal_page_first 1909
_journal_page_last 1915
_journal_paper_doi 10.1021/ja511149y
_journal_volume 137
_journal_year 2015
_chemical_absolute_configuration ad
_chemical_formula_moiety 'C28 H25 Br O5'
_chemical_formula_sum 'C28 H25 Br O5'
_chemical_formula_weight 521.39
_chemical_name_systematic
; 
 ? 
;
_space_group_IT_number 5
_symmetry_cell_setting monoclinic
_symmetry_space_group_name_Hall 'C 2y'
_symmetry_space_group_name_H-M 'C 1 2 1'
_atom_sites_solution_hydrogens geom
_atom_sites_solution_primary direct
_atom_sites_solution_secondary difmap
_audit_creation_method SHELXL-97
_cell_angle_alpha 90.00
_cell_angle_beta 110.4950(10)
_cell_angle_gamma 90.00
_cell_formula_units_Z 4
_cell_length_a 20.7653(4)
_cell_length_b 6.68040(12)
_cell_length_c 18.6726(3)
_cell_measurement_reflns_used 16683
_cell_measurement_temperature 296(2)
_cell_measurement_theta_max 68.19
_cell_measurement_theta_min 4.36
_cell_volume 2426.32(8)
_computing_cell_refinement 'RAPID AUTO'
_computing_data_collection 'RAPID AUTO'
_computing_data_reduction 'RAPID AUTO'
_computing_molecular_graphics 'ORTEP-III (Burnett & Johnson, 1996)'
_computing_publication_material 'SHELXL97 (Sheldrick, 2008)'
_computing_structure_refinement 'SHELXL97 (Sheldrick, 2008)'
_computing_structure_solution 'SHELXS97 (Sheldrick, 2008)'
_diffrn_ambient_temperature 296(2)
_diffrn_detector_area_resol_mean 10.000
_diffrn_measured_fraction_theta_full 1.000
_diffrn_measured_fraction_theta_max 1.000
_diffrn_measurement_device_type 'Rigaku R-AXIS RAPID'
_diffrn_measurement_method \w
_diffrn_radiation_monochromator graphite
_diffrn_radiation_source 'fine-focus sealed tube'
_diffrn_radiation_type CuK\a
_diffrn_radiation_wavelength 1.54187
_diffrn_reflns_av_R_equivalents 0.0523
_diffrn_reflns_av_sigmaI/netI 0.0660
_diffrn_reflns_limit_h_max 24
_diffrn_reflns_limit_h_min -24
_diffrn_reflns_limit_k_max 7
_diffrn_reflns_limit_k_min -8
_diffrn_reflns_limit_l_max 22
_diffrn_reflns_limit_l_min -22
_diffrn_reflns_number 22016
_diffrn_reflns_theta_full 68.18
_diffrn_reflns_theta_max 68.18
_diffrn_reflns_theta_min 4.36
_diffrn_standards_number 0
_exptl_absorpt_coefficient_mu 2.614
_exptl_absorpt_correction_type none
_exptl_crystal_colour colorless
_exptl_crystal_density_diffrn 1.427
_exptl_crystal_density_method 'not measured'
_exptl_crystal_description platelet
_exptl_crystal_F_000 1072
_exptl_crystal_size_max 0.10
_exptl_crystal_size_mid 0.10
_exptl_crystal_size_min 0.10
_refine_diff_density_max 0.460
_refine_diff_density_min -0.655
_refine_diff_density_rms 0.089
_refine_ls_abs_structure_details 'Flack H D (1983), Acta Cryst. A39, 876-881'
_refine_ls_abs_structure_Flack -0.03(2)
_refine_ls_extinction_method none
_refine_ls_goodness_of_fit_ref 1.192
_refine_ls_hydrogen_treatment constr
_refine_ls_matrix_type full
_refine_ls_number_parameters 310
_refine_ls_number_reflns 4398
_refine_ls_number_restraints 1
_refine_ls_restrained_S_all 1.192
_refine_ls_R_factor_all 0.0915
_refine_ls_R_factor_gt 0.0409
_refine_ls_shift/su_max 0.001
_refine_ls_shift/su_mean 0.000
_refine_ls_structure_factor_coef Fsqd
_refine_ls_weighting_details 'calc w=1/[\s^2^(Fo^2^)+(0.0066P)^2^+4.1565P] where P=(Fo^2^+2Fc^2^)/3'
_refine_ls_weighting_scheme calc
_refine_ls_wR_factor_gt 0.0597
_refine_ls_wR_factor_ref 0.0918
_reflns_number_gt 2803
_reflns_number_total 4398
_reflns_threshold_expression F^2^>2.0\s(F^2^)
_cod_data_source_file ja511149y_si_002.cif
_cod_data_source_block shelxl
_cod_depositor_comments 'Adding full bibliography for 4123355--4123356.cif.'
_cod_original_cell_volume 2426.33(8)
_cod_database_code 4123356

loop_
_symmetry_equiv_pos_as_xyz
'x, y, z'
'-x, y, -z'
'x+1/2, y+1/2, z'
'-x+1/2, y+1/2, -z'

loop_
_atom_site_label
_atom_site_type_symbol
_atom_site_fract_x
_atom_site_fract_y
_atom_site_fract_z
_atom_site_U_iso_or_equiv
_atom_site_adp_type
_atom_site_occupancy
_atom_site_symmetry_multiplicity
_atom_site_calc_flag
_atom_site_refinement_flags
Br1 Br 0.88329(3) 0.26388(13) 0.99341(4) 0.0661(2) Uani 1 1 d .
O17 O 0.79585(15) -0.2944(5) 1.42298(17) 0.0460(12) Uani 1 1 d .
O18 O 0.85483(14) -0.2368(9) 1.34347(17) 0.0530(9) Uani 1 1 d .
O19 O 0.73858(14) -0.2024(6) 1.22495(17) 0.0374(9) Uani 1 1 d .
O20 O 0.75605(18) -0.6644(5) 1.3154(2) 0.0489(11) Uani 1 1 d .
O34 O 0.7803(2) -0.4749(6) 1.1835(2) 0.0511(11) Uani 1 1 d .
C2 C 0.5282(3) -0.6688(9) 1.1015(3) 0.0533(19) Uani 1 1 d .
H2 H 0.4860 -0.6994 1.0644 0.064 Uiso 1 1 calc R
C3 C 0.5358(3) -0.4923(10) 1.1417(3) 0.0467(15) Uani 1 1 d .
H3 H 0.4989 -0.4044 1.1309 0.056 Uiso 1 1 calc R
C4 C 0.5986(2) -0.4436(9) 1.1989(3) 0.0388(14) Uani 1 1 d .
C5 C 0.6519(3) -0.5806(8) 1.2140(3) 0.0369(13) Uani 1 1 d .
C6 C 0.5822(3) -0.8005(9) 1.1152(3) 0.0532(18) Uani 1 1 d .
H6 H 0.5770 -0.9159 1.0859 0.064 Uiso 1 1 calc R
C7 C 0.6439(2) -0.7607(11) 1.1727(3) 0.0427(13) Uani 1 1 d .
H7 H 0.6799 -0.8522 1.1841 0.051 Uiso 1 1 calc R
C8 C 0.60472(19) -0.2473(11) 1.2402(2) 0.0379(11) Uani 1 1 d .
H8 H 0.6034 -0.1410 1.2036 0.045 Uiso 1 1 calc R
C9 C 0.67313(19) -0.2260(12) 1.3078(2) 0.0397(12) Uani 1 1 d .
H9A H 0.6814 -0.0854 1.3207 0.048 Uiso 1 1 calc R
H9B H 0.6693 -0.2946 1.3519 0.048 Uiso 1 1 calc R
C10 C 0.7194(3) -0.5360(9) 1.2752(3) 0.0371(13) Uani 1 1 d .
C11 C 0.7340(2) -0.3108(8) 1.2905(3) 0.0386(15) Uani 1 1 d .
C12 C 0.8030(2) -0.2765(10) 1.3552(3) 0.0439(16) Uani 1 1 d .
C13 C 0.8552(3) -0.2680(13) 1.4951(3) 0.0551(18) Uani 1 1 d .
C14 C 0.8858(5) -0.0620(15) 1.4968(4) 0.097(3) Uani 1 1 d .
H14A H 0.8498 0.0363 1.4835 0.116 Uiso 1 1 calc R
H14B H 0.9093 -0.0565 1.4608 0.116 Uiso 1 1 calc R
H14C H 0.9178 -0.0349 1.5472 0.116 Uiso 1 1 calc R
C15 C 0.9058(5) -0.4347(18) 1.5027(5) 0.117(4) Uani 1 1 d .
H15A H 0.9255 -0.4219 1.4634 0.140 Uiso 1 1 calc R
H15B H 0.8826 -0.5612 1.4974 0.140 Uiso 1 1 calc R
H15C H 0.9415 -0.4276 1.5519 0.140 Uiso 1 1 calc R
C16 C 0.8226(3) -0.2844(13) 1.5551(3) 0.074(3) Uani 1 1 d .
H16A H 0.7975 -0.4078 1.5486 0.089 Uiso 1 1 calc R
H16B H 0.7918 -0.1740 1.5502 0.089 Uiso 1 1 calc R
H16C H 0.8577 -0.2817 1.6049 0.089 Uiso 1 1 calc R
C21 C 0.5451(2) -0.2106(11) 1.2684(2) 0.0383(14) Uani 1 1 d .
C22 C 0.5196(3) -0.3627(10) 1.3009(3) 0.0459(15) Uani 1 1 d .
H22 H 0.5398 -0.4888 1.3070 0.055 Uiso 1 1 calc R
C23 C 0.4645(3) -0.3297(11) 1.3245(4) 0.056(2) Uani 1 1 d .
H23 H 0.4476 -0.4339 1.3458 0.067 Uiso 1 1 calc R
C24 C 0.4345(3) -0.1436(11) 1.3166(4) 0.0539(19) Uani 1 1 d .
H24 H 0.3976 -0.1218 1.3329 0.065 Uiso 1 1 calc R
C25 C 0.4591(3) 0.0094(11) 1.2848(3) 0.0561(17) Uani 1 1 d .
H25 H 0.4391 0.1356 1.2796 0.067 Uiso 1 1 calc R
C26 C 0.5144(3) -0.0241(9) 1.2599(3) 0.0463(15) Uani 1 1 d .
H26 H 0.5307 0.0795 1.2376 0.056 Uiso 1 1 calc R
C27 C 0.8489(3) 0.0941(10) 1.0527(3) 0.0458(15) Uani 1 1 d .
C28 C 0.8410(2) 0.1677(9) 1.1184(3) 0.0459(15) Uani 1 1 d .
H28 H 0.8536 0.2984 1.1343 0.055 Uiso 1 1 calc R
C29 C 0.8140(3) 0.0418(9) 1.1602(3) 0.0440(15) Uani 1 1 d .
H29 H 0.8065 0.0909 1.2032 0.053 Uiso 1 1 calc R
C30 C 0.7981(3) -0.1550(8) 1.1385(3) 0.0406(15) Uani 1 1 d .
C31 C 0.8080(2) -0.2299(13) 1.0733(2) 0.0460(13) Uani 1 1 d .
H31 H 0.7987 -0.3633 1.0592 0.055 Uiso 1 1 calc R
C32 C 0.8326(3) -0.0989(10) 1.0293(3) 0.0495(16) Uani 1 1 d .
H32 H 0.8376 -0.1440 0.9845 0.059 Uiso 1 1 calc R
C33 C 0.7736(2) -0.2950(10) 1.1838(3) 0.0427(16) Uani 1 1 d .

loop_
_atom_site_aniso_label
_atom_site_aniso_U_11
_atom_site_aniso_U_22
_atom_site_aniso_U_33
_atom_site_aniso_U_23
_atom_site_aniso_U_13
_atom_site_aniso_U_12
Br1 0.0557(4) 0.0855(5) 0.0628(4) 0.0233(5) 0.0278(3) 0.0028(5)
O17 0.0325(18) 0.072(4) 0.0322(19) 0.0023(19) 0.0092(15) -0.0048(19)
O18 0.0342(17) 0.081(3) 0.050(2) -0.003(3) 0.0211(15) -0.005(3)
O19 0.0358(17) 0.045(3) 0.0381(18) 0.001(2) 0.0220(15) 0.0080(19)
O20 0.043(2) 0.050(3) 0.053(2) 0.013(2) 0.0162(19) 0.0087(19)
O34 0.058(3) 0.045(3) 0.060(3) -0.002(2) 0.032(2) 0.001(2)
C2 0.040(3) 0.073(6) 0.040(3) 0.002(3) 0.004(3) -0.001(3)
C3 0.041(3) 0.058(4) 0.044(4) 0.001(3) 0.018(3) 0.009(3)
C4 0.026(3) 0.054(4) 0.037(3) 0.003(3) 0.012(3) 0.005(3)
C5 0.033(3) 0.049(4) 0.034(3) 0.001(3) 0.018(3) -0.003(3)
C6 0.052(4) 0.063(5) 0.040(3) -0.007(3) 0.012(3) -0.005(3)
C7 0.050(3) 0.041(4) 0.044(3) 0.003(3) 0.026(3) 0.003(3)
C8 0.031(2) 0.042(3) 0.043(3) 0.003(4) 0.015(2) 0.003(3)
C9 0.030(2) 0.048(3) 0.042(3) 0.003(4) 0.015(2) 0.001(4)
C10 0.034(3) 0.041(4) 0.040(3) -0.001(3) 0.018(3) -0.001(3)
C11 0.032(3) 0.051(4) 0.036(3) 0.001(3) 0.015(2) 0.003(3)
C12 0.039(3) 0.057(5) 0.036(3) 0.004(3) 0.013(2) 0.007(3)
C13 0.042(3) 0.082(6) 0.037(3) -0.005(4) 0.008(3) -0.008(4)
C14 0.101(7) 0.135(10) 0.046(5) -0.018(5) 0.015(5) -0.051(6)
C15 0.084(6) 0.181(11) 0.069(6) 0.015(6) 0.006(5) 0.073(7)
C16 0.063(4) 0.119(8) 0.036(3) 0.006(4) 0.013(3) -0.014(5)
C21 0.026(2) 0.056(4) 0.033(3) 0.003(3) 0.010(2) 0.007(3)
C22 0.041(3) 0.059(4) 0.046(4) 0.004(3) 0.026(3) 0.008(3)
C23 0.046(4) 0.073(5) 0.054(4) 0.004(4) 0.025(3) 0.000(4)
C24 0.041(4) 0.074(5) 0.054(4) -0.009(4) 0.024(3) 0.000(4)
C25 0.040(3) 0.074(5) 0.055(4) -0.008(4) 0.019(3) 0.017(3)
C26 0.039(3) 0.056(4) 0.047(4) 0.003(3) 0.019(3) 0.009(3)
C27 0.032(3) 0.070(5) 0.037(3) 0.000(3) 0.014(3) 0.004(3)
C28 0.039(3) 0.043(4) 0.052(4) -0.002(3) 0.012(3) 0.002(3)
C29 0.044(3) 0.051(4) 0.045(4) 0.003(3) 0.025(3) -0.003(3)
C30 0.033(3) 0.051(4) 0.038(3) 0.003(3) 0.013(3) 0.003(3)
C31 0.046(3) 0.056(4) 0.037(3) -0.007(4) 0.016(2) 0.005(4)
C32 0.051(4) 0.071(5) 0.030(3) 0.000(3) 0.019(3) 0.005(3)
C33 0.027(3) 0.059(5) 0.041(3) 0.003(3) 0.012(2) -0.004(3)

loop_
_atom_type_symbol
_atom_type_description
_atom_type_scat_dispersion_real
_atom_type_scat_dispersion_imag
_atom_type_scat_source
C C 0.0181 0.0091 'International Tables Vol C Tables 4.2.6.8 and 6.1.1.4'
H H 0.0000 0.0000 'International Tables Vol C Tables 4.2.6.8 and 6.1.1.4'
Br Br -0.6763 1.2805 'International Tables Vol C Tables 4.2.6.8 and 6.1.1.4'
O O 0.0492 0.0322 'International Tables Vol C Tables 4.2.6.8 and 6.1.1.4'

loop_
_geom_angle_atom_site_label_1
_geom_angle_atom_site_label_2
_geom_angle_atom_site_label_3
_geom_angle
C12 O17 C13 121.3(4)
C33 O19 C11 116.7(4)
C6 C2 C3 121.0(5)
C6 C2 H2 119.5
C3 C2 H2 119.5
C2 C3 C4 120.8(5)
C2 C3 H3 119.6
C4 C3 H3 119.6
C5 C4 C3 117.7(5)
C5 C4 C8 123.5(5)
C3 C4 C8 118.8(5)
C4 C5 C7 121.3(5)
C4 C5 C10 119.4(5)
C7 C5 C10 119.3(5)
C2 C6 C7 119.7(6)
C2 C6 H6 120.1
C7 C6 H6 120.1
C6 C7 C5 119.4(6)
C6 C7 H7 120.3
C5 C7 H7 120.3
C4 C8 C21 112.6(5)
C4 C8 C9 112.9(5)
C21 C8 C9 109.3(3)
C4 C8 H8 107.3
C21 C8 H8 107.3
C9 C8 H8 107.3
C11 C9 C8 112.9(4)
C11 C9 H9A 109.0
C8 C9 H9A 109.0
C11 C9 H9B 109.0
C8 C9 H9B 109.0
H9A C9 H9B 107.8
O20 C10 C5 123.2(5)
O20 C10 C11 122.3(5)
C5 C10 C11 114.0(5)
O19 C11 C9 107.3(4)
O19 C11 C12 105.7(4)
C9 C11 C12 113.2(4)
O19 C11 C10 113.4(4)
C9 C11 C10 106.2(5)
C12 C11 C10 111.2(5)
O18 C12 O17 126.8(4)
O18 C12 C11 122.6(4)
O17 C12 C11 110.6(4)
O17 C13 C16 102.8(4)
O17 C13 C15 109.1(6)
C16 C13 C15 111.0(7)
O17 C13 C14 109.7(6)
C16 C13 C14 110.3(6)
C15 C13 C14 113.4(6)
C13 C14 H14A 109.5
C13 C14 H14B 109.5
H14A C14 H14B 109.5
C13 C14 H14C 109.5
H14A C14 H14C 109.5
H14B C14 H14C 109.5
C13 C15 H15A 109.5
C13 C15 H15B 109.5
H15A C15 H15B 109.5
C13 C15 H15C 109.5
H15A C15 H15C 109.5
H15B C15 H15C 109.5
C13 C16 H16A 109.5
C13 C16 H16B 109.5
H16A C16 H16B 109.5
C13 C16 H16C 109.5
H16A C16 H16C 109.5
H16B C16 H16C 109.5
C22 C21 C26 118.8(5)
C22 C21 C8 121.0(6)
C26 C21 C8 120.2(6)
C23 C22 C21 120.7(6)
C23 C22 H22 119.6
C21 C22 H22 119.6
C24 C23 C22 120.4(6)
C24 C23 H23 119.8
C22 C23 H23 119.8
C25 C24 C23 119.8(6)
C25 C24 H24 120.1
C23 C24 H24 120.1
C24 C25 C26 120.0(6)
C24 C25 H25 120.0
C26 C25 H25 120.0
C21 C26 C25 120.3(6)
C21 C26 H26 119.8
C25 C26 H26 119.8
C32 C27 C28 121.7(6)
C32 C27 Br1 118.8(4)
C28 C27 Br1 119.5(5)
C27 C28 C29 118.6(6)
C27 C28 H28 120.7
C29 C28 H28 120.7
C30 C29 C28 120.8(5)
C30 C29 H29 119.6
C28 C29 H29 119.6
C29 C30 C31 120.2(6)
C29 C30 C33 122.3(5)
C31 C30 C33 117.4(6)
C30 C31 C32 118.6(7)
C30 C31 H31 120.7
C32 C31 H31 120.7
C27 C32 C31 119.9(6)
C27 C32 H32 120.0
C31 C32 H32 120.0
O34 C33 O19 122.1(5)
O34 C33 C30 124.6(5)
O19 C33 C30 113.1(5)

loop_
_geom_bond_atom_site_label_1
_geom_bond_atom_site_label_2
_geom_bond_distance
Br1 C27 1.891(6)
O17 C12 1.330(5)
O17 C13 1.484(6)
O18 C12 1.201(5)
O19 C33 1.377(6)
O19 C11 1.454(5)
O20 C10 1.216(6)
O34 C33 1.210(6)
C2 C6 1.376(7)
C2 C3 1.377(8)
C2 H2 0.9300
C3 C4 1.403(7)
C3 H3 0.9300
C4 C5 1.388(7)
C4 C8 1.504(9)
C5 C7 1.406(8)
C5 C10 1.495(7)
C6 C7 1.379(6)
C6 H6 0.9300
C7 H7 0.9300
C8 C21 1.525(5)
C8 C9 1.541(5)
C8 H8 0.9800
C9 C11 1.519(6)
C9 H9A 0.9700
C9 H9B 0.9700
C10 C11 1.542(7)
C11 C12 1.534(6)
C13 C16 1.501(7)
C13 C15 1.503(11)
C13 C14 1.512(11)
C14 H14A 0.9600
C14 H14B 0.9600
C14 H14C 0.9600
C15 H15A 0.9600
C15 H15B 0.9600
C15 H15C 0.9600
C16 H16A 0.9600
C16 H16B 0.9600
C16 H16C 0.9600
C21 C22 1.381(8)
C21 C26 1.382(8)
C22 C23 1.380(7)
C22 H22 0.9300
C23 C24 1.376(8)
C23 H23 0.9300
C24 C25 1.368(9)
C24 H24 0.9300
C25 C26 1.400(7)
C25 H25 0.9300
C26 H26 0.9300
C27 C32 1.365(8)
C27 C28 1.383(7)
C28 C29 1.392(7)
C28 H28 0.9300
C29 C30 1.381(7)
C29 H29 0.9300
C30 C31 1.397(7)
C30 C33 1.465(7)
C31 C32 1.412(8)
C31 H31 0.9300
C32 H32 0.9300

loop_
_geom_torsion_atom_site_label_1
_geom_torsion_atom_site_label_2
_geom_torsion_atom_site_label_3
_geom_torsion_atom_site_label_4
_geom_torsion
C6 C2 C3 C4 -1.1(9)
C2 C3 C4 C5 -1.0(8)
C2 C3 C4 C8 178.9(5)
C3 C4 C5 C7 0.9(7)
C8 C4 C5 C7 -178.9(5)
C3 C4 C5 C10 -179.1(5)
C8 C4 C5 C10 1.0(7)
C3 C2 C6 C7 3.2(8)
C2 C6 C7 C5 -3.2(8)
C4 C5 C7 C6 1.2(7)
C10 C5 C7 C6 -178.8(5)
C5 C4 C8 C21 -131.6(5)
C3 C4 C8 C21 48.6(7)
C5 C4 C8 C9 -7.3(7)
C3 C4 C8 C9 172.9(5)
C4 C8 C9 C11 39.2(7)
C21 C8 C9 C11 165.3(6)
C4 C5 C10 O20 146.0(5)
C7 C5 C10 O20 -34.0(7)
C4 C5 C10 C11 -26.1(6)
C7 C5 C10 C11 153.9(5)
C33 O19 C11 C9 -158.6(4)
C33 O19 C11 C12 80.3(5)
C33 O19 C11 C10 -41.7(5)
C8 C9 C11 O19 59.6(6)
C8 C9 C11 C12 175.8(5)
C8 C9 C11 C10 -62.0(6)
O20 C10 C11 O19 125.2(5)
C5 C10 C11 O19 -62.6(5)
O20 C10 C11 C9 -117.2(5)
C5 C10 C11 C9 55.0(5)
O20 C10 C11 C12 6.4(7)
C5 C10 C11 C12 178.5(4)
C13 O17 C12 O18 -0.9(10)
C13 O17 C12 C11 -180.0(5)
O19 C11 C12 O18 -24.7(8)
C9 C11 C12 O18 -141.9(7)
C10 C11 C12 O18 98.6(7)
O19 C11 C12 O17 154.4(4)
C9 C11 C12 O17 37.3(7)
C10 C11 C12 O17 -82.2(6)
C12 O17 C13 C16 175.5(6)
C12 O17 C13 C15 -66.5(9)
C12 O17 C13 C14 58.3(8)
C4 C8 C21 C22 41.7(6)
C9 C8 C21 C22 -84.5(7)
C4 C8 C21 C26 -136.7(5)
C9 C8 C21 C26 97.0(6)
C26 C21 C22 C23 0.1(8)
C8 C21 C22 C23 -178.4(5)
C21 C22 C23 C24 -0.7(10)
C22 C23 C24 C25 0.5(11)
C23 C24 C25 C26 0.3(10)
C22 C21 C26 C25 0.7(8)
C8 C21 C26 C25 179.2(5)
C24 C25 C26 C21 -0.9(9)
C32 C27 C28 C29 -1.8(8)
Br1 C27 C28 C29 178.4(4)
C27 C28 C29 C30 2.8(8)
C28 C29 C30 C31 -1.0(8)
C28 C29 C30 C33 176.1(5)
C29 C30 C31 C32 -1.9(7)
C33 C30 C31 C32 -179.1(4)
C28 C27 C32 C31 -1.0(8)
Br1 C27 C32 C31 178.7(4)
C30 C31 C32 C27 2.9(8)
C11 O19 C33 O34 24.3(7)
C11 O19 C33 C30 -158.6(4)
C29 C30 C33 O34 -154.4(6)
C31 C30 C33 O34 22.7(8)
C29 C30 C33 O19 28.6(7)
C31 C30 C33 O19 -154.3(4)
